data_1575210
loop_
_publ_author_name
'Jiang, Shengjie'
'Wang, Ganping'
'Cai, Yanping'
'Maron, Laurent'
'Xu, Xin'

_publ_section_title
;
 Zinc substituted carbenes: synthesis, structure, and ambiphilic
 reactivity.
;
_journal_issue 34
_journal_name_full 'Chemical science'
_journal_page_first 15462
_journal_page_last 15468
_journal_paper_doi 10.1039/d5sc03342j
_journal_volume 16
_journal_year 2025
_chemical_formula_moiety 'C56 H79 N6 P Zn'
_chemical_formula_sum 'C56 H79 N6 P Zn'
_chemical_formula_weight 932.59
_space_group_crystal_system monoclinic
_space_group_IT_number 14
_space_group_name_Hall '-P 2ybc'
_space_group_name_H-M_alt 'P 1 21/c 1'
_atom_sites_solution_hydrogens geom
_atom_sites_solution_primary dual
_audit_creation_date 2025-03-10
_audit_creation_method
;
Olex2 1.5
(compiled 2025.03.04 svn.red2d20d0 for OlexSys, GUI svn.r7188)
;
_audit_update_record
;
2025-04-14 deposited with the CCDC.	2025-07-23 downloaded from the CCDC.
;
_cell_angle_alpha 90
_cell_angle_beta 118.100(16)
_cell_angle_gamma 90
_cell_formula_units_Z 4
_cell_length_a 21.026(10)
_cell_length_b 13.762(6)
_cell_length_c 21.097(10)
_cell_measurement_reflns_used 9832
_cell_measurement_temperature 150(1)
_cell_measurement_theta_max 25.72
_cell_measurement_theta_min 2.20
_cell_volume 5385(4)
_computing_cell_refinement 'SAINT V8.40B (?, 2016)'
_computing_data_reduction 'SAINT V8.40B (?, 2016)'
_computing_molecular_graphics 'Olex2 1.5 (Dolomanov et al., 2009)'
_computing_publication_material 'Olex2 1.5 (Dolomanov et al., 2009)'
_computing_structure_refinement 'SHELXL 2018/3 (Sheldrick, 2015)'
_computing_structure_solution 'SHELXT 2018/2 (Sheldrick, 2018)'
_diffrn_ambient_temperature 150(1)
_diffrn_measured_fraction_theta_full 0.999
_diffrn_measured_fraction_theta_max 0.990
_diffrn_measurement_device_type 'Bruker APEX-II CCD'
_diffrn_measurement_method '\f and \w scans'
_diffrn_radiation_type MoK\a
_diffrn_radiation_wavelength 0.71073
_diffrn_reflns_av_R_equivalents 0.1534
_diffrn_reflns_av_unetI/netI 0.0855
_diffrn_reflns_Laue_measured_fraction_full 0.999
_diffrn_reflns_Laue_measured_fraction_max 0.990
_diffrn_reflns_limit_h_max 27
_diffrn_reflns_limit_h_min -27
_diffrn_reflns_limit_k_max 17
_diffrn_reflns_limit_k_min -17
_diffrn_reflns_limit_l_max 27
_diffrn_reflns_limit_l_min -27
_diffrn_reflns_number 119121
_diffrn_reflns_point_group_measured_fraction_full 0.999
_diffrn_reflns_point_group_measured_fraction_max 0.990
_diffrn_reflns_theta_full 25.242
_diffrn_reflns_theta_max 27.590
_diffrn_reflns_theta_min 2.393
_diffrn_source_current 1.0
_diffrn_source_power 0.05
_diffrn_source_voltage 50.0
_diffrn_standards_number 0
_exptl_absorpt_coefficient_mu 0.526
_exptl_absorpt_correction_T_max 0.7456
_exptl_absorpt_correction_T_min 0.5559
_exptl_absorpt_correction_type multi-scan
_exptl_absorpt_process_details
;
SADABS-2016/2 (Bruker,2016/2) was used for absorption correction.
wR2(int) was 0.1409 before and 0.0975 after correction.
The Ratio of minimum to maximum transmission is 0.7456.
The \l/2 correction factor is Not present.
;
_exptl_crystal_colour colourless
_exptl_crystal_colour_primary colourless
_exptl_crystal_density_diffrn 1.150
_exptl_crystal_description block
_exptl_crystal_F_000 2008
_exptl_crystal_size_max 0.12
_exptl_crystal_size_mid 0.1
_exptl_crystal_size_min 0.08
_refine_diff_density_max 0.477
_refine_diff_density_min -0.367
_refine_diff_density_rms 0.077
_refine_ls_extinction_method none
_refine_ls_goodness_of_fit_ref 1.154
_refine_ls_hydrogen_treatment constr
_refine_ls_matrix_type full
_refine_ls_number_parameters 619
_refine_ls_number_reflns 12360
_refine_ls_number_restraints 1
_refine_ls_restrained_S_all 1.154
_refine_ls_R_factor_all 0.1325
_refine_ls_R_factor_gt 0.0805
_refine_ls_shift/su_max 0.001
_refine_ls_shift/su_mean 0.000
_refine_ls_structure_factor_coef Fsqd
_refine_ls_weighting_details 'w=1/[\s^2^(Fo^2^)+(0.0052P)^2^+10.0467P] where P=(Fo^2^+2Fc^2^)/3'
_refine_ls_weighting_scheme calc
_refine_ls_wR_factor_gt 0.1192
_refine_ls_wR_factor_ref 0.1372
_reflns_Friedel_coverage 0.000
_reflns_number_gt 8510
_reflns_number_total 12360
_reflns_threshold_expression 'I > 2\s(I)'
_cod_data_source_file d5sc03342j2.cif
_cod_data_source_block Complex_1a
_cod_depositor_comments 'Adding full bibliography for 1575210--1575219.cif.'
_cod_database_code 1575210
_shelx_shelxl_version_number 2018/3
_shelx_space_group_comment
;
The symmetry employed for this shelxl refinement is uniquely defined
by the following loop, which should always be used as a source of
symmetry information in preference to the above space-group names.
They are only intended as comments.
;
_shelx_estimated_absorpt_t_max 0.959
_shelx_estimated_absorpt_t_min 0.940
_olex2_refinement_description
;
1. Restrained distances
 C39-C57
 1.52 with sigma of 0.01
2. Others
 Fixed Sof: C39(0.25) H39(0.25) C57(0.25) H57A(0.25) H57B(0.25) H57C(0.25)
 C58(0.25) H58A(0.25) H58B(0.25) H58C(0.25) C0(0.75) H0(0.75) C40(0.75)
 H40A(0.75) H40B(0.75) H40C(0.75) C41(0.75) H41A(0.75) H41B(0.75) H41C(0.75)
3.a Ternary CH refined with riding coordinates:
 C13(H13), C16(H16), C28(H28), C25(H25), C42(H42), C51(H51), C54(H54),
 C39(H39), C0(H0)
3.b Secondary CH2 refined with riding coordinates:
 C31(H31A,H31B), C32(H32A,H32B)
3.c Aromatic/amide H refined with riding coordinates:
 C4(H4), C9(H9), C10(H10), C11(H11), C21(H21), C22(H22), C23(H23), C35(H35),
 C36(H36), C37(H37), C47(H47), C48(H48), C49(H49)
3.d Idealised Me refined as rotating group:
 C2(H2A,H2B,H2C), C6(H6A,H6B,H6C), C15(H15A,H15B,H15C), C14(H14A,H14B,H14C),
 C17(H17A,H17B,H17C), C18(H18A,H18B,H18C), C30(H30A,H30B,H30C), C29(H29A,H29B,
 H29C), C27(H27A,H27B,H27C), C26(H26A,H26B,H26C), C43(H43A,H43B,H43C), C44(H44A,
 H44B,H44C), C52(H52A,H52B,H52C), C53(H53A,H53B,H53C), C55(H55A,H55B,H55C),
 C56(H56A,H56B,H56C), C57(H57A,H57B,H57C), C58(H58A,H58B,H58C), C40(H40A,H40B,
 H40C), C41(H41A,H41B,H41C)
;
_olex2_submission_special_instructions 'No special instructions were received'

loop_
_space_group_symop_operation_xyz
'x, y, z'
'-x, y+1/2, -z+1/2'
'-x, -y, -z'
'x, -y-1/2, z-1/2'

loop_
_atom_site_label
_atom_site_type_symbol
_atom_site_fract_x
_atom_site_fract_y
_atom_site_fract_z
_atom_site_U_iso_or_equiv
_atom_site_adp_type
_atom_site_occupancy
_atom_site_site_symmetry_order
_atom_site_calc_flag
_atom_site_refinement_flags_posn
_atom_site_refinement_flags_adp
_atom_site_refinement_flags_occupancy
_atom_site_disorder_assembly
_atom_site_disorder_group
Zn1 Zn 0.80127(2) 0.53283(3) 0.47967(2) 0.02325(10) Uani 1 1 d . . . . .
P1 P 0.70130(5) 0.73753(6) 0.44019(5) 0.0246(2) Uani 1 1 d . . . . .
N1 N 0.82948(16) 0.5017(2) 0.57963(15) 0.0268(7) Uani 1 1 d . . . . .
N2 N 0.83270(15) 0.4114(2) 0.45401(15) 0.0242(6) Uani 1 1 d . . . . .
N3 N 0.76341(16) 0.6648(2) 0.36518(17) 0.0297(7) Uani 1 1 d . . . . .
N4 N 0.76846(19) 0.6820(3) 0.31455(19) 0.0439(9) Uani 1 1 d . . . . .
N5 N 0.62153(15) 0.7479(2) 0.36221(15) 0.0257(7) Uani 1 1 d . . . . .
N6 N 0.72487(15) 0.8506(2) 0.42267(15) 0.0250(7) Uani 1 1 d . . . . .
C2 C 0.8938(2) 0.4060(3) 0.6919(2) 0.0438(11) Uani 1 1 d . . . . .
H2A H 0.931611 0.452305 0.721475 0.066 Uiso 1 1 calc R U . . .
H2B H 0.912439 0.339598 0.704441 0.066 Uiso 1 1 calc R U . . .
H2C H 0.852277 0.414086 0.700602 0.066 Uiso 1 1 calc R U . . .
C3 C 0.87059(19) 0.4246(3) 0.61250(19) 0.0290(8) Uani 1 1 d . . . . .
C4 C 0.89338(19) 0.3578(3) 0.5777(2) 0.0302(9) Uani 1 1 d . . . . .
H4 H 0.928679 0.312696 0.608465 0.036 Uiso 1 1 calc R U . . .
C5 C 0.87215(19) 0.3469(2) 0.50432(19) 0.0269(8) Uani 1 1 d . . . . .
C6 C 0.8953(2) 0.2533(3) 0.4835(2) 0.0405(10) Uani 1 1 d . . . . .
H6A H 0.860287 0.202050 0.476551 0.061 Uiso 1 1 calc R U . . .
H6B H 0.942901 0.234143 0.521704 0.061 Uiso 1 1 calc R U . . .
H6C H 0.897818 0.263127 0.438689 0.061 Uiso 1 1 calc R U . . .
C7 C 0.7975(2) 0.5543(3) 0.61667(19) 0.0294(8) Uani 1 1 d . . . . .
C8 C 0.8349(2) 0.6294(3) 0.6650(2) 0.0327(9) Uani 1 1 d . . . . .
C9 C 0.8018(2) 0.6749(3) 0.7010(2) 0.0418(10) Uani 1 1 d . . . . .
H9 H 0.826591 0.725162 0.734458 0.050 Uiso 1 1 calc R U . . .
C10 C 0.7343(3) 0.6481(3) 0.6888(2) 0.0479(12) Uani 1 1 d . . . . .
H10 H 0.713091 0.678335 0.714749 0.058 Uiso 1 1 calc R U . . .
C11 C 0.6972(2) 0.5774(3) 0.6389(2) 0.0470(11) Uani 1 1 d . . . . .
H11 H 0.649747 0.560971 0.629906 0.056 Uiso 1 1 calc R U . . .
C12 C 0.7270(2) 0.5290(3) 0.6010(2) 0.0371(9) Uani 1 1 d . . . . .
C13 C 0.9085(2) 0.6612(3) 0.6764(2) 0.0362(9) Uani 1 1 d . . . . .
H13 H 0.927714 0.608796 0.657219 0.043 Uiso 1 1 calc R U . . .
C15 C 0.9027(3) 0.7534(4) 0.6345(3) 0.0646(15) Uani 1 1 d . . . . .
H15A H 0.868033 0.743446 0.583745 0.097 Uiso 1 1 calc R U . . .
H15B H 0.950034 0.769302 0.638741 0.097 Uiso 1 1 calc R U . . .
H15C H 0.886399 0.806964 0.653820 0.097 Uiso 1 1 calc R U . . .
C14 C 0.9624(2) 0.6755(4) 0.7557(2) 0.0584(13) Uani 1 1 d . . . . .
H14A H 0.948370 0.732300 0.774321 0.088 Uiso 1 1 calc R U . . .
H14B H 1.010707 0.685801 0.760800 0.088 Uiso 1 1 calc R U . . .
H14C H 0.962692 0.617665 0.782945 0.088 Uiso 1 1 calc R U . . .
C16 C 0.6850(2) 0.4506(3) 0.5458(2) 0.0448(11) Uani 1 1 d . . . . .
H16 H 0.706688 0.445909 0.512736 0.054 Uiso 1 1 calc R U . . .
C17 C 0.6961(3) 0.3517(3) 0.5828(3) 0.0645(15) Uani 1 1 d . . . . .
H17A H 0.747130 0.333463 0.604058 0.097 Uiso 1 1 calc R U . . .
H17B H 0.666771 0.302697 0.547360 0.097 Uiso 1 1 calc R U . . .
H17C H 0.681688 0.355682 0.620601 0.097 Uiso 1 1 calc R U . . .
C18 C 0.6064(2) 0.4741(4) 0.4999(2) 0.0573(13) Uani 1 1 d . . . . .
H18A H 0.582076 0.474246 0.529744 0.086 Uiso 1 1 calc R U . . .
H18B H 0.584188 0.425079 0.462018 0.086 Uiso 1 1 calc R U . . .
H18C H 0.601687 0.538317 0.478040 0.086 Uiso 1 1 calc R U . . .
C19 C 0.8052(2) 0.3843(3) 0.37933(19) 0.0303(8) Uani 1 1 d . . . . .
C20 C 0.8370(2) 0.4252(3) 0.3397(2) 0.0326(9) Uani 1 1 d . . . . .
C21 C 0.8093(2) 0.3975(3) 0.2676(2) 0.0448(11) Uani 1 1 d . . . . .
H21 H 0.830476 0.423216 0.240171 0.054 Uiso 1 1 calc R U . . .
C22 C 0.7523(3) 0.3342(3) 0.2355(2) 0.0536(13) Uani 1 1 d . . . . .
H22 H 0.734340 0.316763 0.186489 0.064 Uiso 1 1 calc R U . . .
C23 C 0.7211(2) 0.2960(3) 0.2752(2) 0.0458(11) Uani 1 1 d . . . . .
H23 H 0.681384 0.252740 0.252783 0.055 Uiso 1 1 calc R U . . .
C24 C 0.7468(2) 0.3198(3) 0.3475(2) 0.0356(9) Uani 1 1 d . . . . .
C28 C 0.7105(2) 0.2760(3) 0.3886(2) 0.0431(11) Uani 1 1 d . . . . .
H28 H 0.740221 0.293295 0.440490 0.052 Uiso 1 1 calc R U . . .
C30 C 0.7072(3) 0.1638(3) 0.3828(3) 0.0708(16) Uani 1 1 d . . . . .
H30A H 0.689335 0.137309 0.414573 0.106 Uiso 1 1 calc R U . . .
H30B H 0.755604 0.138220 0.397109 0.106 Uiso 1 1 calc R U . . .
H30C H 0.674706 0.144787 0.333108 0.106 Uiso 1 1 calc R U . . .
C29 C 0.6355(3) 0.3165(4) 0.3637(3) 0.0635(14) Uani 1 1 d . . . . .
H29A H 0.605390 0.301730 0.312629 0.095 Uiso 1 1 calc R U . . .
H29B H 0.638323 0.387099 0.370688 0.095 Uiso 1 1 calc R U . . .
H29C H 0.614235 0.286971 0.391621 0.095 Uiso 1 1 calc R U . . .
C25 C 0.9013(2) 0.4921(3) 0.3743(2) 0.0354(9) Uani 1 1 d . . . . .
H25 H 0.894612 0.533668 0.409623 0.042 Uiso 1 1 calc R U . . .
C27 C 0.9094(2) 0.5605(3) 0.3206(2) 0.0528(12) Uani 1 1 d . . . . .
H27A H 0.946496 0.609284 0.347018 0.079 Uiso 1 1 calc R U . . .
H27B H 0.863338 0.593031 0.290755 0.079 Uiso 1 1 calc R U . . .
H27C H 0.923480 0.522596 0.289879 0.079 Uiso 1 1 calc R U . . .
C26 C 0.9719(2) 0.4355(3) 0.4161(2) 0.0509(12) Uani 1 1 d . . . . .
H26A H 0.976333 0.386748 0.384508 0.076 Uiso 1 1 calc R U . . .
H26B H 0.971680 0.403003 0.457324 0.076 Uiso 1 1 calc R U . . .
H26C H 1.012780 0.480464 0.433083 0.076 Uiso 1 1 calc R U . . .
C1 C 0.75668(19) 0.6493(2) 0.42313(19) 0.0265(8) Uani 1 1 d . . . . .
C31 C 0.6168(2) 0.8271(3) 0.3140(2) 0.0431(11) Uani 1 1 d . . . . .
H31A H 0.567774 0.855593 0.291189 0.052 Uiso 1 1 calc R U . . .
H31B H 0.627466 0.803012 0.275847 0.052 Uiso 1 1 calc R U . . .
C32 C 0.6703(2) 0.9000(3) 0.35852(19) 0.0353(9) Uani 1 1 d . . . . .
H32A H 0.693007 0.929622 0.331359 0.042 Uiso 1 1 calc R U . . .
H32B H 0.646842 0.952064 0.372438 0.042 Uiso 1 1 calc R U . . .
C33 C 0.56333(19) 0.6805(3) 0.34186(19) 0.0271(8) Uani 1 1 d . . . . .
C34 C 0.5215(2) 0.6831(3) 0.3776(2) 0.0341(9) Uani 1 1 d . . . . .
C35 C 0.4651(2) 0.6169(3) 0.3567(2) 0.0443(11) Uani 1 1 d . . . . .
H35 H 0.436330 0.617174 0.380492 0.053 Uiso 1 1 calc R U . . .
C36 C 0.4500(2) 0.5509(3) 0.3021(2) 0.0522(13) Uani 1 1 d . . . . .
H36 H 0.411784 0.505576 0.289232 0.063 Uiso 1 1 calc R U . . .
C37 C 0.4902(2) 0.5510(3) 0.2665(2) 0.0435(11) Uani 1 1 d . . . . .
H37 H 0.478773 0.506532 0.228243 0.052 Uiso 1 1 calc R U . . .
C38 C 0.5473(2) 0.6148(3) 0.2854(2) 0.0319(9) Uani 1 1 d . . . . .
C42 C 0.5886(2) 0.6130(3) 0.2422(2) 0.0358(9) Uani 1 1 d . . . . .
H42 H 0.627259 0.663477 0.262986 0.043 Uiso 1 1 calc R U . . .
C43 C 0.6253(3) 0.5155(3) 0.2471(3) 0.0536(12) Uani 1 1 d . . . . .
H43A H 0.588873 0.464020 0.228343 0.080 Uiso 1 1 calc R U . . .
H43B H 0.659623 0.501732 0.297332 0.080 Uiso 1 1 calc R U . . .
H43C H 0.651055 0.518208 0.218598 0.080 Uiso 1 1 calc R U . . .
C44 C 0.5391(3) 0.6404(4) 0.1637(2) 0.0617(14) Uani 1 1 d . . . . .
H44A H 0.566801 0.640032 0.137118 0.092 Uiso 1 1 calc R U . . .
H44B H 0.519196 0.705410 0.161501 0.092 Uiso 1 1 calc R U . . .
H44C H 0.499668 0.593216 0.142182 0.092 Uiso 1 1 calc R U . . .
C45 C 0.77696(19) 0.9124(2) 0.47813(19) 0.0280(8) Uani 1 1 d . . . . .
C46 C 0.8408(2) 0.9328(3) 0.4755(2) 0.0343(9) Uani 1 1 d . . . . .
C47 C 0.8915(2) 0.9922(3) 0.5292(2) 0.0436(11) Uani 1 1 d . . . . .
H47 H 0.935821 1.005906 0.529192 0.052 Uiso 1 1 calc R U . . .
C48 C 0.8786(2) 1.0316(3) 0.5823(2) 0.0510(12) Uani 1 1 d . . . . .
H48 H 0.914084 1.071193 0.618596 0.061 Uiso 1 1 calc R U . . .
C49 C 0.8143(2) 1.0135(3) 0.5826(2) 0.0484(12) Uani 1 1 d . . . . .
H49 H 0.805395 1.041903 0.618738 0.058 Uiso 1 1 calc R U . . .
C50 C 0.7621(2) 0.9539(3) 0.5305(2) 0.0338(9) Uani 1 1 d . . . . .
C51 C 0.8555(2) 0.8944(3) 0.4163(2) 0.0412(10) Uani 1 1 d . . . . .
H51 H 0.811149 0.859655 0.380825 0.049 Uiso 1 1 calc R U . . .
C52 C 0.9171(3) 0.8210(4) 0.4460(3) 0.0707(16) Uani 1 1 d . . . . .
H52A H 0.961173 0.852768 0.481733 0.106 Uiso 1 1 calc R U . . .
H52B H 0.924872 0.795918 0.406724 0.106 Uiso 1 1 calc R U . . .
H52C H 0.904804 0.767152 0.468653 0.106 Uiso 1 1 calc R U . . .
C53 C 0.8706(3) 0.9773(4) 0.3761(3) 0.0673(15) Uani 1 1 d . . . . .
H53A H 0.829343 1.021768 0.355866 0.101 Uiso 1 1 calc R U . . .
H53B H 0.878137 0.950019 0.337259 0.101 Uiso 1 1 calc R U . . .
H53C H 0.913852 1.012734 0.409653 0.101 Uiso 1 1 calc R U . . .
C54 C 0.6918(2) 0.9381(3) 0.5327(2) 0.0425(11) Uani 1 1 d . . . . .
H54 H 0.659776 0.898023 0.489898 0.051 Uiso 1 1 calc R U . . .
C55 C 0.7040(3) 0.8818(4) 0.5991(3) 0.0740(17) Uani 1 1 d . . . . .
H55A H 0.730169 0.821687 0.601913 0.111 Uiso 1 1 calc R U . . .
H55B H 0.657380 0.865905 0.596500 0.111 Uiso 1 1 calc R U . . .
H55C H 0.732310 0.921376 0.641928 0.111 Uiso 1 1 calc R U . . .
C56 C 0.6526(3) 1.0333(4) 0.5281(3) 0.0805(17) Uani 1 1 d . . . . .
H56A H 0.680843 1.071753 0.571556 0.121 Uiso 1 1 calc R U . . .
H56B H 0.605094 1.019257 0.523898 0.121 Uiso 1 1 calc R U . . .
H56C H 0.646773 1.069997 0.485880 0.121 Uiso 1 1 calc R U . . .
C39 C 0.5316(14) 0.751(2) 0.4454(17) 0.025(7) Uiso 0.25 1 d D . P A 1
H39 H 0.570668 0.796695 0.449797 0.030 Uiso 0.25 1 calc R U P A 1
C57 C 0.4662(12) 0.8181(17) 0.4146(13) 0.077(7) Uani 0.25 1 d D . P A 1
H57A H 0.425405 0.784796 0.415472 0.116 Uiso 0.25 1 calc R U P A 1
H57B H 0.453647 0.834999 0.364971 0.116 Uiso 0.25 1 calc R U P A 1
H57C H 0.477395 0.877425 0.443590 0.116 Uiso 0.25 1 calc R U P A 1
C58 C 0.5595(14) 0.7135(19) 0.5090(14) 0.089(9) Uani 0.25 1 d . . P A 1
H58A H 0.560188 0.761969 0.543301 0.134 Uiso 0.25 1 calc R U P A 1
H58B H 0.608910 0.692361 0.523073 0.134 Uiso 0.25 1 calc R U P A 1
H58C H 0.530627 0.657459 0.508664 0.134 Uiso 0.25 1 calc R U P A 1
C0 C 0.5350(5) 0.7604(7) 0.4324(5) 0.035(2) Uani 0.75 1 d . . P A 2
H0 H 0.588340 0.770629 0.459540 0.041 Uiso 0.75 1 calc R U P A 2
C40 C 0.5091(4) 0.7282(6) 0.4896(4) 0.0559(19) Uani 0.75 1 d . . P A 2
H40A H 0.524980 0.776571 0.528158 0.084 Uiso 0.75 1 calc R U P A 2
H40B H 0.530109 0.664866 0.509972 0.084 Uiso 0.75 1 calc R U P A 2
H40C H 0.456401 0.723453 0.465660 0.084 Uiso 0.75 1 calc R U P A 2
C41 C 0.5016(4) 0.8562(5) 0.4012(4) 0.0531(17) Uani 0.75 1 d . . P A 2
H41A H 0.449166 0.848588 0.373381 0.080 Uiso 0.75 1 calc R U P A 2
H41B H 0.520664 0.879688 0.369645 0.080 Uiso 0.75 1 calc R U P A 2
H41C H 0.512953 0.903055 0.440024 0.080 Uiso 0.75 1 calc R U P A 2

loop_
_atom_site_aniso_label
_atom_site_aniso_U_11
_atom_site_aniso_U_22
_atom_site_aniso_U_33
_atom_site_aniso_U_23
_atom_site_aniso_U_13
_atom_site_aniso_U_12
Zn1 0.0266(2) 0.01966(19) 0.0234(2) 0.00273(18) 0.01172(17) 0.00183(18)
P1 0.0254(5) 0.0203(5) 0.0278(5) 0.0018(4) 0.0123(4) 0.0022(4)
N1 0.0306(17) 0.0252(16) 0.0261(16) 0.0008(13) 0.0146(14) 0.0004(13)
N2 0.0280(16) 0.0210(15) 0.0252(16) 0.0025(12) 0.0139(14) 0.0022(12)
N3 0.0317(18) 0.0249(16) 0.0327(18) 0.0036(14) 0.0155(15) 0.0064(14)
N4 0.052(2) 0.048(2) 0.041(2) 0.0133(18) 0.0300(19) 0.0102(18)
N5 0.0216(15) 0.0236(16) 0.0272(16) 0.0033(13) 0.0076(13) -0.0024(12)
N6 0.0235(16) 0.0181(15) 0.0286(17) 0.0003(12) 0.0084(13) -0.0002(12)
C2 0.057(3) 0.042(3) 0.028(2) 0.0117(19) 0.017(2) 0.010(2)
C3 0.028(2) 0.029(2) 0.025(2) 0.0046(16) 0.0089(16) -0.0032(16)
C4 0.028(2) 0.0258(19) 0.032(2) 0.0092(16) 0.0096(17) 0.0072(16)
C5 0.027(2) 0.0211(18) 0.034(2) 0.0037(16) 0.0152(17) 0.0002(15)
C6 0.047(3) 0.024(2) 0.048(3) 0.0042(18) 0.020(2) 0.0115(19)
C7 0.037(2) 0.031(2) 0.0236(19) 0.0064(15) 0.0173(17) 0.0035(17)
C8 0.035(2) 0.033(2) 0.029(2) 0.0038(17) 0.0139(18) 0.0016(18)
C9 0.053(3) 0.042(2) 0.033(2) -0.0024(19) 0.022(2) 0.004(2)
C10 0.061(3) 0.058(3) 0.039(3) -0.003(2) 0.036(2) 0.004(2)
C11 0.047(3) 0.060(3) 0.048(3) -0.001(2) 0.034(2) -0.003(2)
C12 0.045(2) 0.037(2) 0.036(2) 0.0048(19) 0.025(2) 0.002(2)
C13 0.039(2) 0.035(2) 0.029(2) -0.0063(18) 0.0114(19) -0.0023(18)
C15 0.045(3) 0.073(4) 0.069(3) 0.027(3) 0.021(3) -0.004(3)
C14 0.046(3) 0.072(3) 0.043(3) -0.003(2) 0.009(2) -0.008(3)
C16 0.043(3) 0.049(3) 0.055(3) -0.009(2) 0.033(2) -0.011(2)
C17 0.041(3) 0.045(3) 0.102(4) 0.003(3) 0.029(3) -0.002(2)
C18 0.055(3) 0.063(3) 0.050(3) 0.004(3) 0.021(2) -0.012(3)
C19 0.035(2) 0.0255(19) 0.028(2) 0.0009(16) 0.0136(18) 0.0056(17)
C20 0.040(2) 0.032(2) 0.031(2) 0.0032(17) 0.0202(19) 0.0081(18)
C21 0.055(3) 0.053(3) 0.034(2) -0.001(2) 0.027(2) 0.004(2)
C22 0.066(3) 0.054(3) 0.033(2) -0.010(2) 0.016(2) 0.002(3)
C23 0.055(3) 0.032(2) 0.040(3) -0.0090(19) 0.014(2) 0.000(2)
C24 0.044(2) 0.026(2) 0.036(2) -0.0032(17) 0.017(2) 0.0021(18)
C28 0.049(3) 0.033(2) 0.045(3) -0.0010(19) 0.020(2) -0.012(2)
C30 0.088(4) 0.038(3) 0.073(4) -0.004(3) 0.027(3) -0.025(3)
C29 0.053(3) 0.076(4) 0.068(3) 0.011(3) 0.034(3) -0.006(3)
C25 0.037(2) 0.039(2) 0.037(2) 0.0013(18) 0.0226(19) 0.0003(18)
C27 0.052(3) 0.056(3) 0.060(3) 0.017(2) 0.034(3) 0.001(2)
C26 0.043(3) 0.056(3) 0.057(3) 0.012(2) 0.026(2) 0.005(2)
C1 0.029(2) 0.0232(18) 0.026(2) 0.0048(15) 0.0116(16) 0.0052(15)
C31 0.034(2) 0.029(2) 0.044(3) 0.0094(19) 0.001(2) -0.0042(18)
C32 0.035(2) 0.032(2) 0.029(2) 0.0089(17) 0.0071(18) -0.0032(18)
C33 0.026(2) 0.0237(19) 0.030(2) 0.0020(16) 0.0113(17) -0.0018(15)
C34 0.030(2) 0.038(2) 0.032(2) -0.0008(18) 0.0126(18) -0.0047(18)
C35 0.041(3) 0.061(3) 0.038(2) -0.004(2) 0.024(2) -0.018(2)
C36 0.051(3) 0.062(3) 0.044(3) -0.018(2) 0.022(2) -0.031(2)
C37 0.051(3) 0.046(3) 0.035(2) -0.0111(19) 0.021(2) -0.021(2)
C38 0.032(2) 0.029(2) 0.032(2) 0.0008(17) 0.0133(18) -0.0036(17)
C42 0.042(2) 0.036(2) 0.033(2) 0.0013(18) 0.021(2) 0.0009(19)
C43 0.057(3) 0.043(3) 0.062(3) -0.008(2) 0.028(3) 0.003(2)
C44 0.060(3) 0.089(4) 0.043(3) 0.016(3) 0.030(3) 0.014(3)
C45 0.026(2) 0.0211(19) 0.031(2) 0.0007(15) 0.0079(17) -0.0031(15)
C46 0.029(2) 0.028(2) 0.038(2) 0.0017(17) 0.0095(18) 0.0001(17)
C47 0.033(2) 0.041(2) 0.051(3) -0.003(2) 0.016(2) -0.0094(19)
C48 0.050(3) 0.045(3) 0.042(3) -0.011(2) 0.009(2) -0.021(2)
C49 0.058(3) 0.045(3) 0.041(3) -0.015(2) 0.022(2) -0.016(2)
C50 0.042(2) 0.024(2) 0.034(2) -0.0027(17) 0.0165(19) -0.0050(17)
C51 0.031(2) 0.039(2) 0.056(3) -0.007(2) 0.023(2) -0.0053(19)
C52 0.043(3) 0.073(4) 0.096(4) -0.013(3) 0.033(3) 0.013(3)
C53 0.086(4) 0.068(4) 0.072(4) -0.008(3) 0.056(3) -0.018(3)
C54 0.048(3) 0.042(2) 0.046(3) -0.014(2) 0.029(2) -0.007(2)
C55 0.070(4) 0.098(4) 0.068(4) 0.016(3) 0.044(3) -0.006(3)
C56 0.070(4) 0.070(4) 0.118(5) -0.009(4) 0.059(4) 0.012(3)
C57 0.086(19) 0.065(16) 0.10(2) -0.018(14) 0.057(16) 0.014(14)
C58 0.079(18) 0.065(16) 0.082(19) -0.046(14) 0.003(17) 0.000(16)
C0 0.033(4) 0.048(5) 0.037(5) -0.005(3) 0.028(4) -0.013(3)
C40 0.064(5) 0.074(5) 0.042(4) -0.015(4) 0.035(4) -0.022(4)
C41 0.056(4) 0.045(4) 0.062(4) -0.004(3) 0.031(4) 0.009(3)

loop_
_atom_type_symbol
_atom_type_description
_atom_type_scat_dispersion_real
_atom_type_scat_dispersion_imag
_atom_type_scat_source
C C 0.0033 0.0016 'International Tables Vol C Tables 4.2.6.8 and 6.1.1.4'
H H 0.0000 0.0000 'International Tables Vol C Tables 4.2.6.8 and 6.1.1.4'
N N 0.0061 0.0033 'International Tables Vol C Tables 4.2.6.8 and 6.1.1.4'
P P 0.1023 0.0942 'International Tables Vol C Tables 4.2.6.8 and 6.1.1.4'
Zn Zn 0.2839 1.4301 'International Tables Vol C Tables 4.2.6.8 and 6.1.1.4'

loop_
_geom_angle_atom_site_label_1
_geom_angle_atom_site_label_2
_geom_angle_atom_site_label_3
_geom_angle
_geom_angle_site_symmetry_1
_geom_angle_site_symmetry_3
_geom_angle_publ_flag
N1 Zn1 N2 98.10(12) . . ?
N1 Zn1 C1 130.87(13) . . ?
C1 Zn1 N2 131.02(13) . . ?
N5 P1 N6 88.25(14) . . ?
N5 P1 C1 106.95(16) . . ?
N6 P1 C1 106.41(16) . . ?
C3 N1 Zn1 121.9(2) . . ?
C3 N1 C7 118.0(3) . . ?
C7 N1 Zn1 119.6(2) . . ?
C5 N2 Zn1 120.8(2) . . ?
C5 N2 C19 118.3(3) . . ?
C19 N2 Zn1 120.3(2) . . ?
N4 N3 C1 177.3(4) . . ?
C31 N5 P1 116.4(2) . . ?
C33 N5 P1 123.1(2) . . ?
C33 N5 C31 120.4(3) . . ?
C32 N6 P1 115.9(2) . . ?
C45 N6 P1 122.8(2) . . ?
C45 N6 C32 116.1(3) . . ?
H2A C2 H2B 109.5 . . ?
H2A C2 H2C 109.5 . . ?
H2B C2 H2C 109.5 . . ?
C3 C2 H2A 109.5 . . ?
C3 C2 H2B 109.5 . . ?
C3 C2 H2C 109.5 . . ?
N1 C3 C2 119.7(3) . . ?
N1 C3 C4 123.3(3) . . ?
C4 C3 C2 117.0(3) . . ?
C3 C4 H4 115.1 . . ?
C3 C4 C5 129.9(3) . . ?
C5 C4 H4 115.1 . . ?
N2 C5 C4 124.3(3) . . ?
N2 C5 C6 120.1(3) . . ?
C4 C5 C6 115.6(3) . . ?
C5 C6 H6A 109.5 . . ?
C5 C6 H6B 109.5 . . ?
C5 C6 H6C 109.5 . . ?
H6A C6 H6B 109.5 . . ?
H6A C6 H6C 109.5 . . ?
H6B C6 H6C 109.5 . . ?
C8 C7 N1 121.1(3) . . ?
C12 C7 N1 117.3(3) . . ?
C12 C7 C8 121.6(3) . . ?
C7 C8 C13 120.7(3) . . ?
C9 C8 C7 118.1(4) . . ?
C9 C8 C13 121.2(4) . . ?
C8 C9 H9 119.5 . . ?
C10 C9 C8 121.0(4) . . ?
C10 C9 H9 119.5 . . ?
C9 C10 H10 120.0 . . ?
C9 C10 C11 120.0(4) . . ?
C11 C10 H10 120.0 . . ?
C10 C11 H11 119.0 . . ?
C10 C11 C12 122.0(4) . . ?
C12 C11 H11 119.0 . . ?
C7 C12 C16 121.5(3) . . ?
C11 C12 C7 117.2(4) . . ?
C11 C12 C16 121.3(4) . . ?
C8 C13 H13 107.7 . . ?
C8 C13 C15 110.7(3) . . ?
C8 C13 C14 112.7(3) . . ?
C15 C13 H13 107.7 . . ?
C15 C13 C14 110.2(4) . . ?
C14 C13 H13 107.7 . . ?
C13 C15 H15A 109.5 . . ?
C13 C15 H15B 109.5 . . ?
C13 C15 H15C 109.5 . . ?
H15A C15 H15B 109.5 . . ?
H15A C15 H15C 109.5 . . ?
H15B C15 H15C 109.5 . . ?
C13 C14 H14A 109.5 . . ?
C13 C14 H14B 109.5 . . ?
C13 C14 H14C 109.5 . . ?
H14A C14 H14B 109.5 . . ?
H14A C14 H14C 109.5 . . ?
H14B C14 H14C 109.5 . . ?
C12 C16 H16 106.7 . . ?
C12 C16 C17 110.2(4) . . ?
C17 C16 H16 106.7 . . ?
C18 C16 C12 113.8(4) . . ?
C18 C16 H16 106.7 . . ?
C18 C16 C17 112.2(4) . . ?
C16 C17 H17A 109.5 . . ?
C16 C17 H17B 109.5 . . ?
C16 C17 H17C 109.5 . . ?
H17A C17 H17B 109.5 . . ?
H17A C17 H17C 109.5 . . ?
H17B C17 H17C 109.5 . . ?
C16 C18 H18A 109.5 . . ?
C16 C18 H18B 109.5 . . ?
C16 C18 H18C 109.5 . . ?
H18A C18 H18B 109.5 . . ?
H18A C18 H18C 109.5 . . ?
H18B C18 H18C 109.5 . . ?
C20 C19 N2 119.0(3) . . ?
C24 C19 N2 119.6(3) . . ?
C24 C19 C20 121.4(3) . . ?
C19 C20 C25 121.5(3) . . ?
C21 C20 C19 117.7(4) . . ?
C21 C20 C25 120.8(4) . . ?
C20 C21 H21 119.1 . . ?
C22 C21 C20 121.9(4) . . ?
C22 C21 H21 119.1 . . ?
C21 C22 H22 120.2 . . ?
C21 C22 C23 119.5(4) . . ?
C23 C22 H22 120.2 . . ?
C22 C23 H23 119.3 . . ?
C22 C23 C24 121.3(4) . . ?
C24 C23 H23 119.3 . . ?
C19 C24 C28 122.5(3) . . ?
C23 C24 C19 118.2(4) . . ?
C23 C24 C28 119.2(4) . . ?
C24 C28 H28 107.8 . . ?
C24 C28 C30 111.4(4) . . ?
C30 C28 H28 107.8 . . ?
C29 C28 C24 112.1(4) . . ?
C29 C28 H28 107.8 . . ?
C29 C28 C30 109.9(4) . . ?
C28 C30 H30A 109.5 . . ?
C28 C30 H30B 109.5 . . ?
C28 C30 H30C 109.5 . . ?
H30A C30 H30B 109.5 . . ?
H30A C30 H30C 109.5 . . ?
H30B C30 H30C 109.5 . . ?
C28 C29 H29A 109.5 . . ?
C28 C29 H29B 109.5 . . ?
C28 C29 H29C 109.5 . . ?
H29A C29 H29B 109.5 . . ?
H29A C29 H29C 109.5 . . ?
H29B C29 H29C 109.5 . . ?
C20 C25 H25 107.5 . . ?
C20 C25 C27 113.5(3) . . ?
C20 C25 C26 111.8(3) . . ?
C27 C25 H25 107.5 . . ?
C26 C25 H25 107.5 . . ?
C26 C25 C27 108.7(3) . . ?
C25 C27 H27A 109.5 . . ?
C25 C27 H27B 109.5 . . ?
C25 C27 H27C 109.5 . . ?
H27A C27 H27B 109.5 . . ?
H27A C27 H27C 109.5 . . ?
H27B C27 H27C 109.5 . . ?
C25 C26 H26A 109.5 . . ?
C25 C26 H26B 109.5 . . ?
C25 C26 H26C 109.5 . . ?
H26A C26 H26B 109.5 . . ?
H26A C26 H26C 109.5 . . ?
H26B C26 H26C 109.5 . . ?
P1 C1 Zn1 126.19(19) . . ?
N3 C1 Zn1 118.1(3) . . ?
N3 C1 P1 115.7(3) . . ?
N5 C31 H31A 110.4 . . ?
N5 C31 H31B 110.4 . . ?
N5 C31 C32 106.5(3) . . ?
H31A C31 H31B 108.6 . . ?
C32 C31 H31A 110.4 . . ?
C32 C31 H31B 110.4 . . ?
N6 C32 C31 107.7(3) . . ?
N6 C32 H32A 110.2 . . ?
N6 C32 H32B 110.2 . . ?
C31 C32 H32A 110.2 . . ?
C31 C32 H32B 110.2 . . ?
H32A C32 H32B 108.5 . . ?
C34 C33 N5 119.1(3) . . ?
C34 C33 C38 120.8(3) . . ?
C38 C33 N5 120.1(3) . . ?
C33 C34 C39 128.8(11) . . ?
C33 C34 C0 119.6(4) . . ?
C35 C34 C33 118.0(4) . . ?
C35 C34 C39 113.1(10) . . ?
C35 C34 C0 122.2(5) . . ?
C34 C35 H35 119.3 . . ?
C36 C35 C34 121.4(4) . . ?
C36 C35 H35 119.3 . . ?
C35 C36 H36 120.1 . . ?
C37 C36 C35 119.8(4) . . ?
C37 C36 H36 120.1 . . ?
C36 C37 H37 119.4 . . ?
C36 C37 C38 121.2(4) . . ?
C38 C37 H37 119.4 . . ?
C33 C38 C42 122.7(3) . . ?
C37 C38 C33 118.7(3) . . ?
C37 C38 C42 118.6(3) . . ?
C38 C42 H42 107.5 . . ?
C38 C42 C43 112.7(3) . . ?
C38 C42 C44 110.7(3) . . ?
C43 C42 H42 107.5 . . ?
C43 C42 C44 110.7(4) . . ?
C44 C42 H42 107.5 . . ?
C42 C43 H43A 109.5 . . ?
C42 C43 H43B 109.5 . . ?
C42 C43 H43C 109.5 . . ?
H43A C43 H43B 109.5 . . ?
H43A C43 H43C 109.5 . . ?
H43B C43 H43C 109.5 . . ?
C42 C44 H44A 109.5 . . ?
C42 C44 H44B 109.5 . . ?
C42 C44 H44C 109.5 . . ?
H44A C44 H44B 109.5 . . ?
H44A C44 H44C 109.5 . . ?
H44B C44 H44C 109.5 . . ?
C46 C45 N6 117.6(3) . . ?
C46 C45 C50 121.5(3) . . ?
C50 C45 N6 120.8(3) . . ?
C45 C46 C51 122.3(3) . . ?
C47 C46 C45 117.8(4) . . ?
C47 C46 C51 119.9(4) . . ?
C46 C47 H47 119.3 . . ?
C48 C47 C46 121.3(4) . . ?
C48 C47 H47 119.3 . . ?
C47 C48 H48 119.9 . . ?
C49 C48 C47 120.1(4) . . ?
C49 C48 H48 119.9 . . ?
C48 C49 H49 119.7 . . ?
C48 C49 C50 120.7(4) . . ?
C50 C49 H49 119.7 . . ?
C45 C50 C54 123.2(3) . . ?
C49 C50 C45 118.4(4) . . ?
C49 C50 C54 118.4(4) . . ?
C46 C51 H51 107.7 . . ?
C46 C51 C52 110.8(4) . . ?
C46 C51 C53 111.7(3) . . ?
C52 C51 H51 107.7 . . ?
C52 C51 C53 111.2(4) . . ?
C53 C51 H51 107.7 . . ?
C51 C52 H52A 109.5 . . ?
C51 C52 H52B 109.5 . . ?
C51 C52 H52C 109.5 . . ?
H52A C52 H52B 109.5 . . ?
H52A C52 H52C 109.5 . . ?
H52B C52 H52C 109.5 . . ?
C51 C53 H53A 109.5 . . ?
C51 C53 H53B 109.5 . . ?
C51 C53 H53C 109.5 . . ?
H53A C53 H53B 109.5 . . ?
H53A C53 H53C 109.5 . . ?
H53B C53 H53C 109.5 . . ?
C50 C54 H54 107.6 . . ?
C50 C54 C56 112.3(4) . . ?
C55 C54 C50 111.1(4) . . ?
C55 C54 H54 107.6 . . ?
C55 C54 C56 110.4(4) . . ?
C56 C54 H54 107.6 . . ?
C54 C55 H55A 109.5 . . ?
C54 C55 H55B 109.5 . . ?
C54 C55 H55C 109.5 . . ?
H55A C55 H55B 109.5 . . ?
H55A C55 H55C 109.5 . . ?
H55B C55 H55C 109.5 . . ?
C54 C56 H56A 109.5 . . ?
C54 C56 H56B 109.5 . . ?
C54 C56 H56C 109.5 . . ?
H56A C56 H56B 109.5 . . ?
H56A C56 H56C 109.5 . . ?
H56B C56 H56C 109.5 . . ?
C34 C39 H39 101.7 . . ?
C57 C39 C34 104.7(19) . . ?
C57 C39 H39 101.7 . . ?
C58 C39 C34 119(2) . . ?
C58 C39 H39 101.7 . . ?
C58 C39 C57 124(3) . . ?
C39 C57 H57A 109.5 . . ?
C39 C57 H57B 109.5 . . ?
C39 C57 H57C 109.5 . . ?
H57A C57 H57B 109.5 . . ?
H57A C57 H57C 109.5 . . ?
H57B C57 H57C 109.5 . . ?
C39 C58 H58A 109.5 . . ?
C39 C58 H58B 109.5 . . ?
C39 C58 H58C 109.5 . . ?
H58A C58 H58B 109.5 . . ?
H58A C58 H58C 109.5 . . ?
H58B C58 H58C 109.5 . . ?
C34 C0 H0 107.2 . . ?
C34 C0 C40 112.2(7) . . ?
C40 C0 H0 107.2 . . ?
C41 C0 C34 114.0(7) . . ?
C41 C0 H0 107.2 . . ?
C41 C0 C40 108.7(6) . . ?
C0 C40 H40A 109.5 . . ?
C0 C40 H40B 109.5 . . ?
C0 C40 H40C 109.5 . . ?
H40A C40 H40B 109.5 . . ?
H40A C40 H40C 109.5 . . ?
H40B C40 H40C 109.5 . . ?
C0 C41 H41A 109.5 . . ?
C0 C41 H41B 109.5 . . ?
C0 C41 H41C 109.5 . . ?
H41A C41 H41B 109.5 . . ?
H41A C41 H41C 109.5 . . ?
H41B C41 H41C 109.5 . . ?

loop_
_geom_bond_atom_site_label_1
_geom_bond_atom_site_label_2
_geom_bond_distance
_geom_bond_site_symmetry_2
_geom_bond_publ_flag
Zn1 N1 1.950(3) . ?
Zn1 N2 1.964(3) . ?
Zn1 C1 1.954(3) . ?
P1 N5 1.715(3) . ?
P1 N6 1.725(3) . ?
P1 C1 1.832(4) . ?
N1 C3 1.338(4) . ?
N1 C7 1.443(4) . ?
N2 C5 1.332(4) . ?
N2 C19 1.448(4) . ?
N3 N4 1.147(4) . ?
N3 C1 1.312(4) . ?
N5 C31 1.461(5) . ?
N5 C33 1.430(4) . ?
N6 C32 1.465(4) . ?
N6 C45 1.444(4) . ?
C2 H2A 0.9800 . ?
C2 H2B 0.9800 . ?
C2 H2C 0.9800 . ?
C2 C3 1.529(5) . ?
C3 C4 1.395(5) . ?
C4 H4 0.9500 . ?
C4 C5 1.403(5) . ?
C5 C6 1.514(5) . ?
C6 H6A 0.9800 . ?
C6 H6B 0.9800 . ?
C6 H6C 0.9800 . ?
C7 C8 1.404(5) . ?
C7 C12 1.402(5) . ?
C8 C9 1.397(5) . ?
C8 C13 1.514(5) . ?
C9 H9 0.9500 . ?
C9 C10 1.370(6) . ?
C10 H10 0.9500 . ?
C10 C11 1.375(6) . ?
C11 H11 0.9500 . ?
C11 C12 1.395(5) . ?
C12 C16 1.527(6) . ?
C13 H13 1.0000 . ?
C13 C15 1.519(6) . ?
C13 C14 1.529(5) . ?
C15 H15A 0.9800 . ?
C15 H15B 0.9800 . ?
C15 H15C 0.9800 . ?
C14 H14A 0.9800 . ?
C14 H14B 0.9800 . ?
C14 H14C 0.9800 . ?
C16 H16 1.0000 . ?
C16 C17 1.530(6) . ?
C16 C18 1.506(6) . ?
C17 H17A 0.9800 . ?
C17 H17B 0.9800 . ?
C17 H17C 0.9800 . ?
C18 H18A 0.9800 . ?
C18 H18B 0.9800 . ?
C18 H18C 0.9800 . ?
C19 C20 1.411(5) . ?
C19 C24 1.404(5) . ?
C20 C21 1.400(5) . ?
C20 C25 1.510(5) . ?
C21 H21 0.9500 . ?
C21 C22 1.375(6) . ?
C22 H22 0.9500 . ?
C22 C23 1.388(6) . ?
C23 H23 0.9500 . ?
C23 C24 1.395(5) . ?
C24 C28 1.525(5) . ?
C28 H28 1.0000 . ?
C28 C30 1.548(6) . ?
C28 C29 1.513(6) . ?
C30 H30A 0.9800 . ?
C30 H30B 0.9800 . ?
C30 H30C 0.9800 . ?
C29 H29A 0.9800 . ?
C29 H29B 0.9800 . ?
C29 H29C 0.9800 . ?
C25 H25 1.0000 . ?
C25 C27 1.543(5) . ?
C25 C26 1.534(5) . ?
C27 H27A 0.9800 . ?
C27 H27B 0.9800 . ?
C27 H27C 0.9800 . ?
C26 H26A 0.9800 . ?
C26 H26B 0.9800 . ?
C26 H26C 0.9800 . ?
C31 H31A 0.9900 . ?
C31 H31B 0.9900 . ?
C31 C32 1.469(5) . ?
C32 H32A 0.9900 . ?
C32 H32B 0.9900 . ?
C33 C34 1.404(5) . ?
C33 C38 1.405(5) . ?
C34 C35 1.392(5) . ?
C34 C39 1.64(3) . ?
C34 C0 1.497(11) . ?
C35 H35 0.9500 . ?
C35 C36 1.382(6) . ?
C36 H36 0.9500 . ?
C36 C37 1.370(6) . ?
C37 H37 0.9500 . ?
C37 C38 1.385(5) . ?
C38 C42 1.526(5) . ?
C42 H42 1.0000 . ?
C42 C43 1.527(5) . ?
C42 C44 1.532(6) . ?
C43 H43A 0.9800 . ?
C43 H43B 0.9800 . ?
C43 H43C 0.9800 . ?
C44 H44A 0.9800 . ?
C44 H44B 0.9800 . ?
C44 H44C 0.9800 . ?
C45 C46 1.398(5) . ?
C45 C50 1.403(5) . ?
C46 C47 1.397(5) . ?
C46 C51 1.516(5) . ?
C47 H47 0.9500 . ?
C47 C48 1.381(6) . ?
C48 H48 0.9500 . ?
C48 C49 1.378(6) . ?
C49 H49 0.9500 . ?
C49 C50 1.397(5) . ?
C50 C54 1.517(5) . ?
C51 H51 1.0000 . ?
C51 C52 1.525(6) . ?
C51 C53 1.541(6) . ?
C52 H52A 0.9800 . ?
C52 H52B 0.9800 . ?
C52 H52C 0.9800 . ?
C53 H53A 0.9800 . ?
C53 H53B 0.9800 . ?
C53 H53C 0.9800 . ?
C54 H54 1.0000 . ?
C54 C55 1.513(6) . ?
C54 C56 1.526(6) . ?
C55 H55A 0.9800 . ?
C55 H55B 0.9800 . ?
C55 H55C 0.9800 . ?
C56 H56A 0.9800 . ?
C56 H56B 0.9800 . ?
C56 H56C 0.9800 . ?
C39 H39 1.0000 . ?
C39 C57 1.521(10) . ?
C39 C58 1.29(4) . ?
C57 H57A 0.9800 . ?
C57 H57B 0.9800 . ?
C57 H57C 0.9800 . ?
C58 H58A 0.9800 . ?
C58 H58B 0.9800 . ?
C58 H58C 0.9800 . ?
C0 H0 1.0000 . ?
C0 C40 1.602(10) . ?
C0 C41 1.493(10) . ?
C40 H40A 0.9800 . ?
C40 H40B 0.9800 . ?
C40 H40C 0.9800 . ?
C41 H41A 0.9800 . ?
C41 H41B 0.9800 . ?
C41 H41C 0.9800 . ?

loop_
_geom_torsion_atom_site_label_1
_geom_torsion_atom_site_label_2
_geom_torsion_atom_site_label_3
_geom_torsion_atom_site_label_4
_geom_torsion
_geom_torsion_site_symmetry_1
_geom_torsion_site_symmetry_2
_geom_torsion_site_symmetry_3
_geom_torsion_site_symmetry_4
_geom_torsion_publ_flag
Zn1 N1 C3 C2 177.4(3) . . . . ?
Zn1 N1 C3 C4 -3.5(5) . . . . ?
Zn1 N1 C7 C8 -101.6(3) . . . . ?
Zn1 N1 C7 C12 76.9(4) . . . . ?
Zn1 N2 C5 C4 1.1(5) . . . . ?
Zn1 N2 C5 C6 179.4(3) . . . . ?
Zn1 N2 C19 C20 82.0(4) . . . . ?
Zn1 N2 C19 C24 -96.8(4) . . . . ?
P1 N5 C31 C32 -22.8(4) . . . . ?
P1 N5 C33 C34 74.0(4) . . . . ?
P1 N5 C33 C38 -107.8(4) . . . . ?
P1 N6 C32 C31 -16.1(4) . . . . ?
P1 N6 C45 C46 115.2(3) . . . . ?
P1 N6 C45 C50 -67.8(4) . . . . ?
N1 C3 C4 C5 -10.1(6) . . . . ?
N1 C7 C8 C9 -177.7(3) . . . . ?
N1 C7 C8 C13 3.5(5) . . . . ?
N1 C7 C12 C11 177.7(3) . . . . ?
N1 C7 C12 C16 -1.4(5) . . . . ?
N2 C19 C20 C21 180.0(3) . . . . ?
N2 C19 C20 C25 3.2(5) . . . . ?
N2 C19 C24 C23 179.3(3) . . . . ?
N2 C19 C24 C28 -0.1(6) . . . . ?
N5 P1 N6 C32 2.9(3) . . . . ?
N5 P1 N6 C45 156.7(3) . . . . ?
N5 P1 C1 Zn1 -125.9(2) . . . . ?
N5 P1 C1 N3 50.6(3) . . . . ?
N5 C31 C32 N6 22.8(4) . . . . ?
N5 C33 C34 C35 179.9(3) . . . . ?
N5 C33 C34 C39 -3.4(11) . . . . ?
N5 C33 C34 C0 4.3(6) . . . . ?
N5 C33 C38 C37 -179.4(3) . . . . ?
N5 C33 C38 C42 -1.6(5) . . . . ?
N6 P1 N5 C31 11.9(3) . . . . ?
N6 P1 N5 C33 -171.6(3) . . . . ?
N6 P1 C1 Zn1 140.8(2) . . . . ?
N6 P1 C1 N3 -42.6(3) . . . . ?
N6 C45 C46 C47 -179.8(3) . . . . ?
N6 C45 C46 C51 1.4(5) . . . . ?
N6 C45 C50 C49 -179.6(3) . . . . ?
N6 C45 C50 C54 -0.4(6) . . . . ?
C2 C3 C4 C5 169.1(4) . . . . ?
C3 N1 C7 C8 87.0(4) . . . . ?
C3 N1 C7 C12 -94.6(4) . . . . ?
C3 C4 C5 N2 11.4(6) . . . . ?
C3 C4 C5 C6 -167.0(4) . . . . ?
C5 N2 C19 C20 -106.3(4) . . . . ?
C5 N2 C19 C24 74.9(4) . . . . ?
C7 N1 C3 C2 -11.3(5) . . . . ?
C7 N1 C3 C4 167.8(3) . . . . ?
C7 C8 C9 C10 -1.0(6) . . . . ?
C7 C8 C13 C15 100.6(4) . . . . ?
C7 C8 C13 C14 -135.5(4) . . . . ?
C7 C12 C16 C17 92.1(4) . . . . ?
C7 C12 C16 C18 -140.8(4) . . . . ?
C8 C7 C12 C11 -3.9(6) . . . . ?
C8 C7 C12 C16 177.1(4) . . . . ?
C8 C9 C10 C11 -1.9(7) . . . . ?
C9 C8 C13 C15 -78.2(5) . . . . ?
C9 C8 C13 C14 45.7(5) . . . . ?
C9 C10 C11 C12 1.9(7) . . . . ?
C10 C11 C12 C7 0.9(6) . . . . ?
C10 C11 C12 C16 180.0(4) . . . . ?
C11 C12 C16 C17 -86.9(5) . . . . ?
C11 C12 C16 C18 40.1(6) . . . . ?
C12 C7 C8 C9 3.9(5) . . . . ?
C12 C7 C8 C13 -174.9(3) . . . . ?
C13 C8 C9 C10 177.8(4) . . . . ?
C19 N2 C5 C4 -170.5(3) . . . . ?
C19 N2 C5 C6 7.8(5) . . . . ?
C19 C20 C21 C22 1.1(6) . . . . ?
C19 C20 C25 C27 -156.5(4) . . . . ?
C19 C20 C25 C26 80.1(5) . . . . ?
C19 C24 C28 C30 -126.7(4) . . . . ?
C19 C24 C28 C29 109.8(5) . . . . ?
C20 C19 C24 C23 0.5(6) . . . . ?
C20 C19 C24 C28 -178.9(4) . . . . ?
C20 C21 C22 C23 -0.2(7) . . . . ?
C21 C20 C25 C27 26.9(5) . . . . ?
C21 C20 C25 C26 -96.5(4) . . . . ?
C21 C22 C23 C24 -0.6(7) . . . . ?
C22 C23 C24 C19 0.4(6) . . . . ?
C22 C23 C24 C28 179.8(4) . . . . ?
C23 C24 C28 C30 53.9(5) . . . . ?
C23 C24 C28 C29 -69.6(5) . . . . ?
C24 C19 C20 C21 -1.3(6) . . . . ?
C24 C19 C20 C25 -178.0(3) . . . . ?
C25 C20 C21 C22 177.9(4) . . . . ?
C1 P1 N5 C31 -94.7(3) . . . . ?
C1 P1 N5 C33 81.8(3) . . . . ?
C1 P1 N6 C32 110.1(3) . . . . ?
C1 P1 N6 C45 -96.2(3) . . . . ?
C31 N5 C33 C34 -109.6(4) . . . . ?
C31 N5 C33 C38 68.5(5) . . . . ?
C32 N6 C45 C46 -91.1(4) . . . . ?
C32 N6 C45 C50 85.9(4) . . . . ?
C33 N5 C31 C32 160.6(3) . . . . ?
C33 C34 C35 C36 -0.5(6) . . . . ?
C33 C34 C39 C57 113.2(17) . . . . ?
C33 C34 C39 C58 -103(3) . . . . ?
C33 C34 C0 C40 -155.5(5) . . . . ?
C33 C34 C0 C41 80.4(7) . . . . ?
C33 C38 C42 C43 120.1(4) . . . . ?
C33 C38 C42 C44 -115.3(4) . . . . ?
C34 C33 C38 C37 -1.3(6) . . . . ?
C34 C33 C38 C42 176.5(3) . . . . ?
C34 C35 C36 C37 -1.1(7) . . . . ?
C35 C34 C39 C57 -70.0(19) . . . . ?
C35 C34 C39 C58 74(3) . . . . ?
C35 C34 C0 C40 29.1(8) . . . . ?
C35 C34 C0 C41 -95.0(7) . . . . ?
C35 C36 C37 C38 1.6(7) . . . . ?
C36 C37 C38 C33 -0.4(6) . . . . ?
C36 C37 C38 C42 -178.3(4) . . . . ?
C37 C38 C42 C43 -62.1(5) . . . . ?
C37 C38 C42 C44 62.5(5) . . . . ?
C38 C33 C34 C35 1.7(6) . . . . ?
C38 C33 C34 C39 178.4(10) . . . . ?
C38 C33 C34 C0 -173.9(5) . . . . ?
C45 N6 C32 C31 -171.7(3) . . . . ?
C45 C46 C47 C48 -1.5(6) . . . . ?
C45 C46 C51 C52 -112.8(4) . . . . ?
C45 C46 C51 C53 122.6(4) . . . . ?
C45 C50 C54 C55 114.2(5) . . . . ?
C45 C50 C54 C56 -121.5(4) . . . . ?
C46 C45 C50 C49 -2.8(6) . . . . ?
C46 C45 C50 C54 176.5(4) . . . . ?
C46 C47 C48 C49 -0.8(7) . . . . ?
C47 C46 C51 C52 68.4(5) . . . . ?
C47 C46 C51 C53 -56.2(5) . . . . ?
C47 C48 C49 C50 1.3(7) . . . . ?
C48 C49 C50 C45 0.4(6) . . . . ?
C48 C49 C50 C54 -178.8(4) . . . . ?
C49 C50 C54 C55 -66.5(5) . . . . ?
C49 C50 C54 C56 57.7(5) . . . . ?
C50 C45 C46 C47 3.3(6) . . . . ?
C50 C45 C46 C51 -175.6(4) . . . . ?
C51 C46 C47 C48 177.4(4) . . . . ?
C39 C34 C35 C36 -177.7(9) . . . . ?
C0 C34 C35 C36 175.0(5) . . . . ?
